data_7108234
loop_
_publ_author_name
'Gowri Priya'
'Amol Kotmale'
'Rupesh Gawade'
'Deepti Mishra'
'Sourav Pal'
'Vedavati Puranik'
'Pattuparambil Rajamohanan'
'Gangadhar J.Sanjayan'

_publ_section_title
;
 Helical folding in heterogeneous foldamers without inter-residual
 backbone hydrogen-bonding
;
_journal_name_full Chem.Commun.
_journal_page_first 8922
_journal_paper_doi 10.1039/c2cc33235c
_journal_volume 48
_journal_year 2012
_chemical_formula_moiety 'C15 H20 N2 O5 S'
_chemical_formula_sum 'C15 H20 N2 O5 S'
_chemical_formula_weight 340.39
_chemical_melting_point 429.1(10)
_chemical_name_common foldamers
_chemical_name_systematic
;
?
;
_space_group_IT_number 19
_symmetry_cell_setting orthorhombic
_symmetry_space_group_name_Hall 'P 2ac 2ab'
_symmetry_space_group_name_H-M 'P 21 21 21'
_atom_sites_solution_hydrogens geom
_atom_sites_solution_primary direct
_atom_sites_solution_secondary difmap
_audit_creation_method SHELXL-97
_cell_angle_alpha 90.00
_cell_angle_beta 90.00
_cell_angle_gamma 90.00
_cell_formula_units_Z 4
_cell_length_a 7.8940(7)
_cell_length_b 10.9470(9)
_cell_length_c 19.7800(16)
_cell_measurement_reflns_used 2365
_cell_measurement_temperature 296(2)
_cell_measurement_theta_max 23.592
_cell_measurement_theta_min 2.769
_cell_volume 1709.3(2)
_computing_cell_refinement 'BRUKER SAINT'
_computing_data_collection 'BRUKER SMART'
_computing_data_reduction 'BRUKER SAINT'
_computing_molecular_graphics 'SHELXTL, PyMOL and PLATON'
_computing_publication_material SHELXTL
_computing_structure_refinement 'SHELXL-97 (Sheldrick, 1997)'
_computing_structure_solution 'SHELXS-97 (Sheldrick, 1990)'
_diffrn_ambient_temperature 296(2)
_diffrn_measured_fraction_theta_full 1.000
_diffrn_measured_fraction_theta_max 1.000
_diffrn_measurement_device 'Bruker Smart APEX'
_diffrn_measurement_device_type 'CCD Area Detector'
_diffrn_measurement_method 'Omega Scan'
_diffrn_radiation_monochromator graphite
_diffrn_radiation_source 'fine-focus sealed tube'
_diffrn_radiation_type MoK\a
_diffrn_radiation_wavelength 0.71073
_diffrn_reflns_av_R_equivalents 0.0925
_diffrn_reflns_av_sigmaI/netI 0.0852
_diffrn_reflns_limit_h_max 9
_diffrn_reflns_limit_h_min -9
_diffrn_reflns_limit_k_max 13
_diffrn_reflns_limit_k_min -13
_diffrn_reflns_limit_l_max 23
_diffrn_reflns_limit_l_min -13
_diffrn_reflns_number 7939
_diffrn_reflns_theta_full 25.00
_diffrn_reflns_theta_max 25.00
_diffrn_reflns_theta_min 2.06
_exptl_absorpt_coefficient_mu 0.215
_exptl_absorpt_correction_T_max 0.9915
_exptl_absorpt_correction_T_min 0.9393
_exptl_absorpt_correction_type multi-scan
_exptl_absorpt_process_details 'Bruker SADABS'
_exptl_crystal_colour colourless
_exptl_crystal_density_diffrn 1.323
_exptl_crystal_density_method 'not measured'
_exptl_crystal_description plate
_exptl_crystal_F_000 720
_exptl_crystal_size_max 0.29
_exptl_crystal_size_mid 0.20
_exptl_crystal_size_min 0.04
_refine_diff_density_max 0.223
_refine_diff_density_min -0.217
_refine_diff_density_rms 0.053
_refine_ls_abs_structure_details 'Flack H D (1983), Acta Cryst. A39, 876-881'
_refine_ls_abs_structure_Flack 0.07(10)
_refine_ls_extinction_method none
_refine_ls_goodness_of_fit_ref 0.940
_refine_ls_hydrogen_treatment riding
_refine_ls_matrix_type full
_refine_ls_number_parameters 212
_refine_ls_number_reflns 3001
_refine_ls_number_restraints 0
_refine_ls_restrained_S_all 0.940
_refine_ls_R_factor_all 0.0539
_refine_ls_R_factor_gt 0.0436
_refine_ls_shift/su_max 0.001
_refine_ls_shift/su_mean 0.000
_refine_ls_structure_factor_coef Fsqd
_refine_ls_weighting_details 'calc w=1/[\s^2^(Fo^2^)+(0.0235P)^2^+0.0000P] where P=(Fo^2^+2Fc^2^)/3'
_refine_ls_weighting_scheme calc
_refine_ls_wR_factor_gt 0.0826
_refine_ls_wR_factor_ref 0.0859
_reflns_number_gt 2366
_reflns_number_total 3001
_reflns_threshold_expression >2sigma(I)
_cod_data_source_file c2cc33235c.txt
_cod_data_source_block C15H20N2O5SCompound2b
_cod_depositor_comments
;
The following automatic conversions were performed:

'_chemical_melting_point' value '155-157 degree centigrade' was
changed to '429.1(10)' - it was converted from degrees Celsius(C) to
Kelvins(K), the average value was taken and precision was estimated.

Automatic conversion script
Id: cif_fix_values 1715 2011-07-08 13:25:40Z adriana 
;
_cod_original_sg_symbol_H-M P212121
_cod_database_code 7108234

loop_
_symmetry_equiv_pos_as_xyz
'x, y, z'
'-x+1/2, -y, z+1/2'
'x+1/2, -y+1/2, -z'
'-x, y+1/2, -z+1/2'

loop_
_atom_site_label
_atom_site_type_symbol
_atom_site_fract_x
_atom_site_fract_y
_atom_site_fract_z
_atom_site_U_iso_or_equiv
_atom_site_adp_type
_atom_site_occupancy
_atom_site_symmetry_multiplicity
_atom_site_calc_flag
_atom_site_refinement_flags
S S 1.01098(10) 1.22850(6) 1.00719(3) 0.0522(2) Uani 1 1 d .
O1 O 0.7532(2) 0.76313(16) 0.75006(8) 0.0517(5) Uani 1 1 d .
O2 O 0.7810(3) 0.77832(18) 1.03755(9) 0.0671(6) Uani 1 1 d .
O3 O 1.0037(3) 1.03029(15) 0.84119(8) 0.0519(5) Uani 1 1 d .
O4 O 1.0792(3) 1.22481(16) 0.86292(8) 0.0562(5) Uani 1 1 d .
H4 H 1.1239 1.2202 0.8256 0.084 Uiso 1 1 calc R
O5 O 0.6295(2) 0.84522(15) 0.84374(8) 0.0462(5) Uani 1 1 d .
N1 N 0.8366(3) 0.70923(18) 0.85687(9) 0.0375(5) Uani 1 1 d .
N2 N 0.8934(3) 0.89470(17) 0.95274(10) 0.0419(6) Uani 1 1 d .
H2 H 0.9252 0.8917 0.9112 0.050 Uiso 1 1 calc R
C1 C 0.7392(3) 0.7713(2) 0.81204(13) 0.0403(6) Uani 1 1 d .
C2 C 0.7820(3) 0.6897(2) 0.92788(12) 0.0397(6) Uani 1 1 d .
H2A H 0.6598 0.6739 0.9281 0.048 Uiso 1 1 calc R
C3 C 0.8750(4) 0.5707(2) 0.94849(14) 0.0513(8) Uani 1 1 d .
H3A H 0.9775 0.5891 0.9735 0.062 Uiso 1 1 calc R
H3B H 0.8026 0.5195 0.9762 0.062 Uiso 1 1 calc R
C4 C 0.9164(5) 0.5085(2) 0.88240(15) 0.0656(10) Uani 1 1 d .
H4A H 1.0134 0.4548 0.8873 0.079 Uiso 1 1 calc R
H4B H 0.8207 0.4613 0.8662 0.079 Uiso 1 1 calc R
C5 C 0.9557(4) 0.6126(2) 0.83511(14) 0.0507(7) Uani 1 1 d .
H5A H 1.0723 0.6391 0.8400 0.061 Uiso 1 1 calc R
H5B H 0.9357 0.5894 0.7884 0.061 Uiso 1 1 calc R
C6 C 0.8192(3) 0.7917(2) 0.97801(13) 0.0430(7) Uani 1 1 d .
C7 C 0.9235(3) 1.0043(2) 0.98668(12) 0.0366(6) Uani 1 1 d .
C8 C 0.8999(4) 1.0261(2) 1.05687(12) 0.0459(7) Uani 1 1 d .
H8 H 0.8609 0.9681 1.0875 0.055 Uiso 1 1 calc R
C9 C 0.9416(4) 1.1432(2) 1.07348(14) 0.0524(8) Uani 1 1 d .
H9 H 0.9329 1.1736 1.1172 0.063 Uiso 1 1 calc R
C10 C 0.9837(4) 1.1060(2) 0.95277(12) 0.0394(6) Uani 1 1 d .
C11 C 1.0211(4) 1.1146(2) 0.88104(13) 0.0399(6) Uani 1 1 d .
C12 C 0.5116(4) 0.9299(2) 0.80747(12) 0.0436(7) Uani 1 1 d .
C13 C 0.4487(5) 1.0088(3) 0.86543(14) 0.0733(11) Uani 1 1 d .
H13A H 0.3897 0.9587 0.8975 0.110 Uiso 1 1 calc R
H13B H 0.3733 1.0702 0.8482 0.110 Uiso 1 1 calc R
H13C H 0.5434 1.0474 0.8871 0.110 Uiso 1 1 calc R
C14 C 0.6060(4) 1.0080(2) 0.75657(15) 0.0632(9) Uani 1 1 d .
H14A H 0.6968 1.0503 0.7789 0.095 Uiso 1 1 calc R
H14B H 0.5296 1.0664 0.7370 0.095 Uiso 1 1 calc R
H14C H 0.6515 0.9569 0.7216 0.095 Uiso 1 1 calc R
C15 C 0.3690(4) 0.8559(3) 0.77678(15) 0.0650(9) Uani 1 1 d .
H15A H 0.4111 0.8105 0.7388 0.097 Uiso 1 1 calc R
H15B H 0.2806 0.9099 0.7620 0.097 Uiso 1 1 calc R
H15C H 0.3249 0.8005 0.8100 0.097 Uiso 1 1 calc R

loop_
_atom_site_aniso_label
_atom_site_aniso_U_11
_atom_site_aniso_U_22
_atom_site_aniso_U_33
_atom_site_aniso_U_23
_atom_site_aniso_U_13
_atom_site_aniso_U_12
S 0.0768(5) 0.0387(3) 0.0410(4) -0.0097(3) 0.0046(4) -0.0044(4)
O1 0.0800(13) 0.0478(11) 0.0273(10) -0.0071(9) 0.0038(9) 0.0159(11)
O2 0.1241(19) 0.0463(11) 0.0308(10) 0.0054(10) 0.0206(10) -0.0140(14)
O3 0.0834(14) 0.0419(9) 0.0305(9) -0.0059(9) 0.0086(10) -0.0155(12)
O4 0.0952(15) 0.0339(9) 0.0395(11) -0.0001(9) 0.0182(10) -0.0090(11)
O5 0.0660(12) 0.0434(10) 0.0292(10) 0.0008(9) 0.0023(9) 0.0203(10)
N1 0.0550(13) 0.0284(10) 0.0292(12) 0.0016(10) 0.0047(10) 0.0065(11)
N2 0.0650(16) 0.0352(11) 0.0255(12) -0.0012(10) 0.0069(10) -0.0049(12)
C1 0.0570(16) 0.0298(12) 0.0342(15) -0.0034(13) 0.0054(13) 0.0000(14)
C2 0.0547(17) 0.0338(14) 0.0307(15) 0.0054(12) 0.0018(12) -0.0014(12)
C3 0.075(2) 0.0304(13) 0.0482(18) 0.0092(13) -0.0086(15) 0.0012(15)
C4 0.096(3) 0.0386(16) 0.063(2) -0.0005(16) -0.0127(18) 0.0178(17)
C5 0.0601(19) 0.0410(14) 0.0510(17) -0.0061(14) 0.0061(14) 0.0125(14)
C6 0.0606(18) 0.0314(13) 0.0370(16) 0.0062(13) 0.0061(13) 0.0041(13)
C7 0.0462(15) 0.0365(14) 0.0269(14) -0.0017(12) 0.0000(12) 0.0033(12)
C8 0.0676(19) 0.0451(15) 0.0252(15) -0.0010(13) 0.0054(13) 0.0020(15)
C9 0.077(2) 0.0486(15) 0.0317(15) -0.0101(14) 0.0042(14) -0.0006(16)
C10 0.0557(17) 0.0357(13) 0.0267(13) -0.0018(11) 0.0016(12) 0.0018(14)
C11 0.0517(17) 0.0333(13) 0.0346(15) 0.0032(12) 0.0067(13) -0.0039(14)
C12 0.0629(18) 0.0354(13) 0.0324(14) -0.0004(12) -0.0067(14) 0.0128(15)
C13 0.097(3) 0.066(2) 0.057(2) -0.0142(17) -0.0084(18) 0.042(2)
C14 0.088(2) 0.0425(15) 0.060(2) 0.0165(16) -0.0055(17) 0.0047(17)
C15 0.074(2) 0.0571(18) 0.064(2) 0.0056(17) -0.0126(17) 0.0095(18)

loop_
_atom_type_symbol
_atom_type_description
_atom_type_scat_dispersion_real
_atom_type_scat_dispersion_imag
_atom_type_scat_source
C C 0.0033 0.0016 'International Tables Vol C Tables 4.2.6.8 and 6.1.1.4'
H H 0.0000 0.0000 'International Tables Vol C Tables 4.2.6.8 and 6.1.1.4'
N N 0.0061 0.0033 'International Tables Vol C Tables 4.2.6.8 and 6.1.1.4'
O O 0.0106 0.0060 'International Tables Vol C Tables 4.2.6.8 and 6.1.1.4'
S S 0.1246 0.1234 'International Tables Vol C Tables 4.2.6.8 and 6.1.1.4'

loop_
_geom_angle_atom_site_label_1
_geom_angle_atom_site_label_2
_geom_angle_atom_site_label_3
_geom_angle
C9 S C10 90.78(12)
C11 O4 H4 109.5
C1 O5 C12 123.45(19)
C1 N1 C5 121.9(2)
C1 N1 C2 121.7(2)
C5 N1 C2 110.91(19)
C6 N2 C7 127.4(2)
C6 N2 H2 116.3
C7 N2 H2 116.3
O1 C1 O5 124.5(2)
O1 C1 N1 124.2(2)
O5 C1 N1 111.3(2)
N1 C2 C6 117.0(2)
N1 C2 C3 103.4(2)
C6 C2 C3 110.7(2)
N1 C2 H2A 108.4
C6 C2 H2A 108.4
C3 C2 H2A 108.4
C4 C3 C2 104.7(2)
C4 C3 H3A 110.8
C2 C3 H3A 110.8
C4 C3 H3B 110.8
C2 C3 H3B 110.8
H3A C3 H3B 108.9
C5 C4 C3 103.9(2)
C5 C4 H4A 111.0
C3 C4 H4A 111.0
C5 C4 H4B 111.0
C3 C4 H4B 111.0
H4A C4 H4B 109.0
N1 C5 C4 103.3(2)
N1 C5 H5A 111.1
C4 C5 H5A 111.1
N1 C5 H5B 111.1
C4 C5 H5B 111.1
H5A C5 H5B 109.1
O2 C6 N2 123.9(3)
O2 C6 C2 119.4(3)
N2 C6 C2 116.8(2)
C10 C7 N2 121.1(2)
C10 C7 C8 112.6(2)
N2 C7 C8 126.3(2)
C9 C8 C7 111.2(2)
C9 C8 H8 124.4
C7 C8 H8 124.4
C8 C9 S 114.1(2)
C8 C9 H9 122.9
S C9 H9 122.9
C7 C10 C11 126.6(2)
C7 C10 S 111.34(18)
C11 C10 S 122.07(19)
O3 C11 O4 123.1(2)
O3 C11 C10 123.9(2)
O4 C11 C10 112.9(2)
O5 C12 C15 108.86(19)
O5 C12 C14 111.2(2)
C15 C12 C14 113.6(2)
O5 C12 C13 101.17(19)
C15 C12 C13 111.3(3)
C14 C12 C13 109.9(2)
C12 C13 H13A 109.5
C12 C13 H13B 109.5
H13A C13 H13B 109.5
C12 C13 H13C 109.5
H13A C13 H13C 109.5
H13B C13 H13C 109.5
C12 C14 H14A 109.5
C12 C14 H14B 109.5
H14A C14 H14B 109.5
C12 C14 H14C 109.5
H14A C14 H14C 109.5
H14B C14 H14C 109.5
C12 C15 H15A 109.5
C12 C15 H15B 109.5
H15A C15 H15B 109.5
C12 C15 H15C 109.5
H15A C15 H15C 109.5
H15B C15 H15C 109.5

loop_
_geom_bond_atom_site_label_1
_geom_bond_atom_site_label_2
_geom_bond_distance
S C9 1.701(3)
S C10 1.734(2)
O1 C1 1.234(3)
O2 C6 1.225(3)
O3 C11 1.222(3)
O4 C11 1.340(3)
O4 H4 0.8200
O5 C1 1.340(3)
O5 C12 1.497(3)
N1 C1 1.357(3)
N1 C5 1.479(3)
N1 C2 1.485(3)
N2 C6 1.365(3)
N2 C7 1.395(3)
N2 H2 0.8600
C2 C6 1.522(3)
C2 C3 1.550(3)
C2 H2A 0.9800
C3 C4 1.510(4)
C3 H3A 0.9700
C3 H3B 0.9700
C4 C5 1.506(4)
C4 H4A 0.9700
C4 H4B 0.9700
C5 H5A 0.9700
C5 H5B 0.9700
C7 C10 1.383(3)
C7 C8 1.421(3)
C8 C9 1.363(3)
C8 H8 0.9300
C9 H9 0.9300
C10 C11 1.452(3)
C12 C15 1.514(4)
C12 C14 1.517(4)
C12 C13 1.519(4)
C13 H13A 0.9600
C13 H13B 0.9600
C13 H13C 0.9600
C14 H14A 0.9600
C14 H14B 0.9600
C14 H14C 0.9600
C15 H15A 0.9600
C15 H15B 0.9600
C15 H15C 0.9600

loop_
_geom_torsion_atom_site_label_1
_geom_torsion_atom_site_label_2
_geom_torsion_atom_site_label_3
_geom_torsion_atom_site_label_4
_geom_torsion
C12 O5 C1 O1 -1.3(4)
C12 O5 C1 N1 176.8(2)
C5 N1 C1 O1 -8.2(4)
C2 N1 C1 O1 -159.7(2)
C5 N1 C1 O5 173.7(2)
C2 N1 C1 O5 22.2(3)
C1 N1 C2 C6 -84.6(3)
C5 N1 C2 C6 121.1(2)
C1 N1 C2 C3 153.4(2)
C5 N1 C2 C3 -1.0(3)
N1 C2 C3 C4 -21.4(3)
C6 C2 C3 C4 -147.5(2)
C2 C3 C4 C5 35.6(3)
C1 N1 C5 C4 -131.4(3)
C2 N1 C5 C4 22.8(3)
C3 C4 C5 N1 -35.6(3)
C7 N2 C6 O2 -6.6(4)
C7 N2 C6 C2 172.8(2)
N1 C2 C6 O2 -177.9(2)
C3 C2 C6 O2 -59.7(3)
N1 C2 C6 N2 2.7(3)
C3 C2 C6 N2 120.8(3)
C6 N2 C7 C10 -173.1(3)
C6 N2 C7 C8 7.6(4)
C10 C7 C8 C9 0.5(3)
N2 C7 C8 C9 179.8(3)
C7 C8 C9 S -0.6(3)
C10 S C9 C8 0.5(2)
N2 C7 C10 C11 0.7(4)
C8 C7 C10 C11 -179.9(3)
N2 C7 C10 S -179.53(19)
C8 C7 C10 S -0.1(3)
C9 S C10 C7 -0.2(2)
C9 S C10 C11 179.6(2)
C7 C10 C11 O3 -0.3(5)
S C10 C11 O3 179.9(2)
C7 C10 C11 O4 -179.5(3)
S C10 C11 O4 0.8(3)
C1 O5 C12 C15 74.7(3)
C1 O5 C12 C14 -51.3(3)
C1 O5 C12 C13 -168.0(2)
